data_4313122
loop_
_publ_author_name
'Kuang-Hway Yih'
'Gene-Hsiang Lee'
'Yu Wang'

_publ_section_title
;
 Syntheses, Reactivity, and Crystal Structures of Molybdenum Complexes
 with Pyridine-2-thionate (pyS)-Containing Ligands: Crystal Structures of
 [Mo(\h3-C3H5)(CO)2]2(\m-\h1,\h2-pyS)2,
 exo-[Mo(\h3-C3H5)(CO)(\h2-pyS)(\h2-dppe)],
 [Mo(CO)3(\h1-SC5H4NH)(\h2-dppm)], and [Mo(CO)(\h2-pyS)2(\h2-dppm)]
;
_journal_name_full 'Inorganic Chemistry'
_journal_page_first 1092
_journal_page_last 1100
_journal_paper_doi 10.1021/ic020579x
_journal_volume 42
_journal_year 2003
_chemical_formula_sum 'C33 H27 Mo N O3 P2 S'
_chemical_formula_weight 675.50
_chemical_name_systematic
;
  ?
;
_space_group_IT_number 15
_symmetry_cell_setting monoclinic
_symmetry_space_group_name_Hall '-C 2yc'
_symmetry_space_group_name_H-M 'C 1 2/c 1'
_atom_sites_solution_hydrogens geom
_atom_sites_solution_primary direct
_atom_sites_solution_secondary difmap
_audit_creation_method SHELXL
_cell_angle_alpha 90.00
_cell_angle_beta 96.31(3)
_cell_angle_gamma 90.00
_cell_formula_units_Z 8
_cell_length_a 18.681(4)
_cell_length_b 12.062(2)
_cell_length_c 27.456(6)
_cell_measurement_reflns_used 25
_cell_measurement_temperature 293(2)
_cell_measurement_theta_max 16.62
_cell_measurement_theta_min 9.60
_cell_volume 6149(2)
_computing_cell_refinement 'Enraf-Nonius CAD4'
_computing_data_collection 'Enraf-Nonius CAD4'
_computing_data_reduction 'NRCSDP DATRD2'
_computing_molecular_graphics 'Siemens SHELXTL'
_computing_publication_material 'Siemens SHELXTL'
_computing_structure_refinement 'SHELXL-93 (Sheldrick, 1993)'
_computing_structure_solution 'SHELXS-86 (Sheldrick, 1990)'
_diffrn_ambient_temperature 293(2)
_diffrn_measurement_device 'Enraf-Nonius CAD4'
_diffrn_measurement_method '\w--2\q scans'
_diffrn_radiation_monochromator graphite
_diffrn_radiation_source 'fine-focus sealed tube'
_diffrn_radiation_type MoK\a
_diffrn_radiation_wavelength 0.71073
_diffrn_reflns_av_R_equivalents 0.0000
_diffrn_reflns_av_sigmaI/netI 0.0392
_diffrn_reflns_limit_h_max 22
_diffrn_reflns_limit_h_min -22
_diffrn_reflns_limit_k_max 14
_diffrn_reflns_limit_k_min 0
_diffrn_reflns_limit_l_max 32
_diffrn_reflns_limit_l_min 0
_diffrn_reflns_number 5402
_diffrn_reflns_theta_max 24.97
_diffrn_reflns_theta_min 1.49
_diffrn_standards_decay_% 0
_diffrn_standards_interval_time 60
_diffrn_standards_number 3
_exptl_absorpt_coefficient_mu 0.633
_exptl_absorpt_correction_T_max 0.8102
_exptl_absorpt_correction_T_min 0.7492
_exptl_absorpt_correction_type empirical
_exptl_crystal_colour red
_exptl_crystal_density_diffrn 1.459
_exptl_crystal_density_meas ?
_exptl_crystal_description block
_exptl_crystal_F_000 2752
_exptl_crystal_size_max 0.55
_exptl_crystal_size_mid 0.50
_exptl_crystal_size_min 0.35
_refine_diff_density_max 0.367
_refine_diff_density_min -0.289
_refine_diff_density_rms 0.068
_refine_ls_extinction_coef 0.00051(5)
_refine_ls_extinction_expression Fc^*^=kFc[1+0.001xFc^2^\l^3^/sin(2\q)]^-1/4^
_refine_ls_extinction_method SHELXL
_refine_ls_goodness_of_fit_all 1.041
_refine_ls_goodness_of_fit_obs 1.119
_refine_ls_matrix_type full
_refine_ls_number_parameters 371
_refine_ls_number_reflns 5402
_refine_ls_number_restraints 0
_refine_ls_restrained_S_all 1.041
_refine_ls_restrained_S_obs 1.119
_refine_ls_R_factor_all 0.0610
_refine_ls_R_factor_obs 0.0335
_refine_ls_shift/esd_max 0.015
_refine_ls_shift/esd_mean 0.001
_refine_ls_structure_factor_coef Fsqd
_refine_ls_weighting_details 'w=1/[\s^2^(Fo^2^)+(0.0391P)^2^+3.8627P] where P=(Fo^2^+2Fc^2^)/3'
_refine_ls_weighting_scheme calc
_refine_ls_wR_factor_all 0.0870
_refine_ls_wR_factor_obs 0.0777
_reflns_number_observed 3834
_reflns_number_total 5402
_reflns_observed_criterion >2sigma(I)
_cod_data_source_file ic020579x_2.cif
_cod_data_source_block ic6191
_cod_depositor_comments
;
The following automatic conversions were performed:

'_symmetry_cell_setting' value 'Monoclinic' changed to 'monoclinic'
according to the built-in table from CIF Core dictionary named
'cif_core.dic' version 2.4.1 from 2010-06-29.

Automatic conversion script
Id: cif_fix_values 1646 2011-03-28 12:23:43Z adriana 

The following automatic conversions were performed:

'_exptl_crystal_density_meas' value 'not_measured' was changed to '?'
- the value is perceived as not measured.

Automatic conversion script
Id: cif_fix_values 3008 2015-01-20 13:52:24Z robertas 

The following automatic conversions were performed:

'_refine_ls_weighting_scheme' value 'calc
w=1/[\s^2^(Fo^2^)+(0.0391P)^2^+3.8627P] where P=(Fo^2^+2Fc^2^)/3' was
changed to 'calc'. New tag '_refine_ls_weighting_details' was
created. The value of the new tag was set to
'w=1/[\s^2^(Fo^2^)+(0.0391P)^2^+3.8627P] where P=(Fo^2^+2Fc^2^)/3'.

Automatic conversion script
Id: cif_fix_values 3143 2015-03-26 13:38:13Z robertas 
;
_cod_original_cell_volume 6149.3(21)
_cod_database_code 4313122

loop_
_symmetry_equiv_pos_as_xyz
'x, y, z'
'-x, y, -z+1/2'
'x+1/2, y+1/2, z'
'-x+1/2, y+1/2, -z+1/2'
'-x, -y, -z'
'x, -y, z-1/2'
'-x+1/2, -y+1/2, -z'
'x+1/2, -y+1/2, z-1/2'

loop_
_atom_site_aniso_label
_atom_site_aniso_U_11
_atom_site_aniso_U_22
_atom_site_aniso_U_33
_atom_site_aniso_U_23
_atom_site_aniso_U_13
_atom_site_aniso_U_12
Mo 0.0445(2) 0.0325(2) 0.0390(2) -0.00130(14) 0.01482(12) 0.00198(14)
S1 0.0465(5) 0.0608(6) 0.0541(6) -0.0028(5) 0.0130(4) 0.0040(5)
P1 0.0470(5) 0.0415(5) 0.0381(5) 0.0012(4) 0.0107(4) 0.0083(4)
P2 0.0564(6) 0.0345(5) 0.0407(5) 0.0000(4) 0.0070(4) 0.0064(4)
N1 0.047(2) 0.054(2) 0.052(2) -0.002(2) 0.0135(14) -0.011(2)
C1 0.059(2) 0.040(2) 0.049(2) -0.006(2) 0.021(2) -0.002(2)
C2 0.049(2) 0.039(2) 0.051(2) -0.002(2) 0.014(2) -0.004(2)
C3 0.056(2) 0.041(2) 0.055(2) 0.000(2) 0.020(2) 0.003(2)
C4 0.045(2) 0.065(2) 0.035(2) 0.004(2) 0.006(2) -0.002(2)
C5 0.041(2) 0.094(3) 0.051(2) -0.002(2) 0.008(2) -0.015(2)
C6 0.064(3) 0.092(4) 0.059(3) -0.006(2) 0.006(2) -0.037(3)
C7 0.079(3) 0.067(3) 0.075(3) -0.016(2) 0.017(3) -0.028(3)
C8 0.069(3) 0.061(3) 0.066(3) -0.011(2) 0.017(2) -0.008(2)
C9 0.105(3) 0.049(2) 0.044(2) -0.005(2) 0.004(2) 0.025(2)
C10 0.046(2) 0.048(2) 0.045(2) 0.003(2) 0.013(2) -0.001(2)
C11 0.066(3) 0.067(3) 0.057(3) -0.006(2) 0.001(2) 0.005(2)
C12 0.088(4) 0.099(4) 0.067(3) -0.014(3) -0.017(3) -0.006(3)
C13 0.058(3) 0.139(5) 0.077(3) 0.000(4) -0.015(3) -0.006(3)
C14 0.053(3) 0.127(5) 0.079(3) 0.004(3) 0.005(2) 0.022(3)
C15 0.054(2) 0.078(3) 0.058(2) -0.004(2) 0.011(2) 0.010(2)
C16 0.039(2) 0.083(3) 0.041(2) 0.006(2) 0.009(2) 0.004(2)
C17 0.065(3) 0.103(4) 0.074(3) 0.031(3) 0.028(2) 0.000(3)
C18 0.089(4) 0.154(6) 0.103(4) 0.061(4) 0.023(4) -0.020(4)
C19 0.063(4) 0.276(12) 0.072(4) 0.048(6) 0.021(3) -0.012(6)
C20 0.076(4) 0.222(9) 0.063(4) -0.010(5) 0.034(3) 0.020(5)
C21 0.063(3) 0.139(5) 0.054(3) -0.019(3) 0.015(2) 0.015(3)
C22 0.054(2) 0.038(2) 0.053(2) 0.003(2) -0.002(2) 0.005(2)
C23 0.076(3) 0.049(3) 0.089(3) -0.012(2) 0.015(3) -0.003(2)
C24 0.092(4) 0.046(3) 0.120(4) -0.005(3) -0.003(3) -0.012(3)
C25 0.078(3) 0.062(3) 0.116(4) 0.024(3) 0.000(3) -0.017(3)
C26 0.092(4) 0.066(3) 0.109(4) 0.020(3) 0.034(3) -0.010(3)
C27 0.090(3) 0.046(2) 0.072(3) 0.005(2) 0.020(2) -0.005(2)
C28 0.053(2) 0.036(2) 0.060(2) 0.003(2) 0.005(2) 0.001(2)
C29 0.082(3) 0.120(5) 0.072(3) 0.021(3) -0.003(3) 0.029(3)
C30 0.108(5) 0.109(5) 0.105(5) 0.032(4) -0.032(4) 0.008(4)
C31 0.066(4) 0.091(4) 0.178(7) 0.004(5) -0.024(4) 0.011(3)
C32 0.059(4) 0.231(9) 0.180(8) -0.072(7) 0.012(4) 0.029(5)
C33 0.057(3) 0.182(7) 0.101(4) -0.051(4) 0.010(3) 0.018(4)
O1 0.111(3) 0.071(2) 0.047(2) -0.0034(15) 0.034(2) -0.008(2)
O2 0.070(2) 0.040(2) 0.105(2) 0.0045(15) 0.010(2) 0.0126(14)
O3 0.051(2) 0.085(2) 0.117(3) 0.010(2) 0.025(2) -0.011(2)

loop_
_atom_site_label
_atom_site_type_symbol
_atom_site_fract_x
_atom_site_fract_y
_atom_site_fract_z
_atom_site_U_iso_or_equiv
_atom_site_thermal_displace_type
_atom_site_occupancy
_atom_site_calc_flag
_atom_site_refinement_flags
_atom_site_disorder_group
Mo Mo 0.22086(2) 0.37292(2) 0.111721(10) 0.03789(11) Uani 1 d . .
S1 S 0.08765(5) 0.31216(9) 0.10413(4) 0.0532(3) Uani 1 d . .
P1 P 0.21221(5) 0.43097(8) 0.19962(3) 0.0418(2) Uani 1 d . .
P2 P 0.18165(5) 0.57103(8) 0.11826(3) 0.0437(2) Uani 1 d . .
N1 N 0.1337(2) 0.1322(3) 0.06113(10) 0.0502(7) Uani 1 d . .
H1A H 0.1720(2) 0.1704(3) 0.05838(10) 0.060 Uiso 1 calc R .
C1 C 0.2272(2) 0.3709(3) 0.04043(13) 0.0484(9) Uani 1 d . .
C2 C 0.2648(2) 0.2269(3) 0.12613(13) 0.0454(9) Uani 1 d . .
C3 C 0.3198(2) 0.4255(3) 0.11959(14) 0.0497(9) Uani 1 d . .
C4 C 0.0784(2) 0.1828(3) 0.08051(12) 0.0483(9) Uani 1 d . .
C5 C 0.0155(2) 0.1178(4) 0.08076(14) 0.0619(11) Uani 1 d . .
H5A H -0.0256(2) 0.1489(4) 0.09146(14) 0.074 Uiso 1 calc R .
C6 C 0.0142(2) 0.0100(4) 0.0655(2) 0.0718(13) Uani 1 d . .
H6A H -0.0273(2) -0.0319(4) 0.0667(2) 0.086 Uiso 1 calc R .
C7 C 0.0738(3) -0.0377(4) 0.0483(2) 0.0732(13) Uani 1 d . .
H7A H 0.0730(3) -0.1116(4) 0.0386(2) 0.088 Uiso 1 calc R .
C8 C 0.1326(2) 0.0246(4) 0.0457(2) 0.0647(11) Uani 1 d . .
H8A H 0.1727(2) -0.0056(4) 0.0335(2) 0.078 Uiso 1 calc R .
C9 C 0.1955(3) 0.5786(3) 0.18574(13) 0.0661(12) Uani 1 d . .
H9A H 0.2367(3) 0.6243(3) 0.19721(13) 0.079 Uiso 1 calc R .
H9B H 0.1531(3) 0.6057(3) 0.19936(13) 0.079 Uiso 1 calc R .
C10 C 0.2940(2) 0.4292(3) 0.24263(13) 0.0456(8) Uani 1 d . .
C11 C 0.3039(2) 0.5015(4) 0.28179(15) 0.0639(11) Uani 1 d . .
H11A H 0.2678(2) 0.5515(4) 0.28728(15) 0.077 Uiso 1 calc R .
C12 C 0.3671(3) 0.4994(5) 0.3128(2) 0.086(2) Uani 1 d . .
H12A H 0.3742(3) 0.5500(5) 0.3384(2) 0.104 Uiso 1 calc R .
C13 C 0.4192(3) 0.4241(5) 0.3062(2) 0.093(2) Uani 1 d . .
H13A H 0.4618(3) 0.4234(5) 0.3271(2) 0.111 Uiso 1 calc R .
C14 C 0.4088(2) 0.3491(5) 0.2685(2) 0.087(2) Uani 1 d . .
H14A H 0.4438(2) 0.2960(5) 0.2646(2) 0.104 Uiso 1 calc R .
C15 C 0.3469(2) 0.3521(4) 0.23662(15) 0.0628(11) Uani 1 d . .
H15A H 0.3405(2) 0.3019(4) 0.21080(15) 0.075 Uiso 1 calc R .
C16 C 0.1463(2) 0.3878(4) 0.23967(13) 0.0542(10) Uani 1 d . .
C17 C 0.1349(2) 0.2751(5) 0.2425(2) 0.0792(14) Uani 1 d . .
H17A H 0.1565(2) 0.2278(5) 0.2216(2) 0.095 Uiso 1 calc R .
C18 C 0.0919(3) 0.2306(6) 0.2758(2) 0.115(2) Uani 1 d . .
H18A H 0.0853(3) 0.1544(6) 0.2780(2) 0.138 Uiso 1 calc R .
C19 C 0.0594(3) 0.3024(9) 0.3055(2) 0.136(4) Uani 1 d . .
H19A H 0.0304(3) 0.2739(9) 0.3279(2) 0.163 Uiso 1 calc R .
C20 C 0.0684(3) 0.4113(8) 0.3029(2) 0.118(3) Uani 1 d . .
H20A H 0.0448(3) 0.4577(8) 0.3229(2) 0.142 Uiso 1 calc R .
C21 C 0.1130(2) 0.4573(5) 0.2702(2) 0.085(2) Uani 1 d . .
H21A H 0.1201(2) 0.5336(5) 0.2692(2) 0.102 Uiso 1 calc R .
C22 C 0.2362(2) 0.6843(3) 0.09890(13) 0.0491(9) Uani 1 d . .
C23 C 0.2352(2) 0.7880(3) 0.1201(2) 0.0709(12) Uani 1 d . .
H23A H 0.2046(2) 0.8016(3) 0.1439(2) 0.085 Uiso 1 calc R .
C24 C 0.2792(3) 0.8715(4) 0.1063(2) 0.087(2) Uani 1 d . .
H24A H 0.2787(3) 0.9407(4) 0.1212(2) 0.104 Uiso 1 calc R .
C25 C 0.3232(3) 0.8530(4) 0.0711(2) 0.086(2) Uani 1 d . .
H25A H 0.3524(3) 0.9099(4) 0.0616(2) 0.103 Uiso 1 calc R .
C26 C 0.3249(3) 0.7525(4) 0.0496(2) 0.088(2) Uani 1 d . .
H26A H 0.3555(3) 0.7403(4) 0.0256(2) 0.105 Uiso 1 calc R .
C27 C 0.2812(2) 0.6675(4) 0.0631(2) 0.0686(12) Uani 1 d . .
H27A H 0.2823(2) 0.5987(4) 0.0479(2) 0.082 Uiso 1 calc R .
C28 C 0.0905(2) 0.6173(3) 0.09895(14) 0.0499(9) Uani 1 d . .
C29 C 0.0660(3) 0.6088(5) 0.0504(2) 0.092(2) Uani 1 d . .
H29A H 0.0964(3) 0.5806(5) 0.0288(2) 0.111 Uiso 1 calc R .
C30 C -0.0032(4) 0.6416(5) 0.0328(2) 0.111(2) Uani 1 d . .
H30A H -0.0186(4) 0.6357(5) -0.0005(2) 0.133 Uiso 1 calc R .
C31 C -0.0476(3) 0.6812(5) 0.0633(3) 0.114(2) Uani 1 d . .
H31A H -0.0940(3) 0.7033(5) 0.0515(3) 0.137 Uiso 1 calc R .
C32 C -0.0251(3) 0.6890(8) 0.1106(3) 0.157(3) Uani 1 d . .
H32A H -0.0562(3) 0.7156(8) 0.1321(3) 0.188 Uiso 1 calc R .
C33 C 0.0438(3) 0.6583(6) 0.1284(2) 0.113(2) Uani 1 d . .
H33A H 0.0585(3) 0.6660(6) 0.1617(2) 0.136 Uiso 1 calc R .
O1 O 0.2328(2) 0.3763(2) -0.00091(10) 0.0746(9) Uani 1 d . .
O2 O 0.2964(2) 0.1460(2) 0.13664(12) 0.0714(8) Uani 1 d . .
O3 O 0.3793(2) 0.4541(3) 0.12403(13) 0.0829(10) Uani 1 d . .

loop_
_atom_type_symbol
_atom_type_description
_atom_type_scat_dispersion_real
_atom_type_scat_dispersion_imag
_atom_type_scat_source
C C 0.0033 0.0016 'International Tables Vol C Tables 4.2.6.8 and 6.1.1.4'
H H 0.0000 0.0000 'International Tables Vol C Tables 4.2.6.8 and 6.1.1.4'
N N 0.0061 0.0033 'International Tables Vol C Tables 4.2.6.8 and 6.1.1.4'
O O 0.0106 0.0060 'International Tables Vol C Tables 4.2.6.8 and 6.1.1.4'
P P 0.1023 0.0942 'International Tables Vol C Tables 4.2.6.8 and 6.1.1.4'
S S 0.1246 0.1234 'International Tables Vol C Tables 4.2.6.8 and 6.1.1.4'
Mo Mo -1.6832 0.6857 'International Tables Vol C Tables 4.2.6.8 and 6.1.1.4'

loop_
_geom_angle_atom_site_label_1
_geom_angle_atom_site_label_2
_geom_angle_atom_site_label_3
_geom_angle
_geom_angle_site_symmetry_1
_geom_angle_site_symmetry_3
_geom_angle_publ_flag
C3 Mo C2 84.17(15) . . ?
C3 Mo C1 87.4(2) . . ?
C2 Mo C1 96.84(15) . . ?
C3 Mo P2 87.89(11) . . ?
C2 Mo P2 163.15(11) . . ?
C1 Mo P2 97.62(11) . . ?
C3 Mo P1 87.91(11) . . ?
C2 Mo P1 97.17(11) . . ?
C1 Mo P1 164.68(11) . . ?
P2 Mo P1 67.64(3) . . ?
C3 Mo S1 176.88(11) . . ?
C2 Mo S1 98.04(10) . . ?
C1 Mo S1 94.50(11) . . ?
P2 Mo S1 89.41(3) . . ?
P1 Mo S1 89.63(4) . . ?
C4 S1 Mo 110.48(13) . . ?
C16 P1 C10 100.4(2) . . ?
C16 P1 C9 107.0(2) . . ?
C10 P1 C9 104.8(2) . . ?
C16 P1 Mo 128.03(14) . . ?
C10 P1 Mo 118.42(12) . . ?
C9 P1 Mo 95.58(12) . . ?
C28 P2 C22 102.8(2) . . ?
C28 P2 C9 107.6(2) . . ?
C22 P2 C9 103.6(2) . . ?
C28 P2 Mo 122.91(12) . . ?
C22 P2 Mo 121.09(13) . . ?
C9 P2 Mo 96.25(12) . . ?
C4 N1 C8 124.1(3) . . ?
O1 C1 Mo 175.6(3) . . ?
O2 C2 Mo 173.6(3) . . ?
O3 C3 Mo 178.3(3) . . ?
N1 C4 C5 115.0(4) . . ?
N1 C4 S1 121.0(3) . . ?
C5 C4 S1 124.0(3) . . ?
C6 C5 C4 120.9(4) . . ?
C5 C6 C7 121.0(4) . . ?
C8 C7 C6 118.7(4) . . ?
C7 C8 N1 120.2(4) . . ?
P1 C9 P2 99.3(2) . . ?
C15 C10 C11 118.9(4) . . ?
C15 C10 P1 119.3(3) . . ?
C11 C10 P1 121.8(3) . . ?
C12 C11 C10 120.0(4) . . ?
C13 C12 C11 120.6(5) . . ?
C12 C13 C14 119.8(4) . . ?
C13 C14 C15 120.2(5) . . ?
C14 C15 C10 120.3(4) . . ?
C17 C16 C21 118.8(4) . . ?
C17 C16 P1 115.8(3) . . ?
C21 C16 P1 125.1(4) . . ?
C16 C17 C18 121.4(5) . . ?
C19 C18 C17 118.2(7) . . ?
C20 C19 C18 121.6(7) . . ?
C19 C20 C21 120.9(7) . . ?
C16 C21 C20 119.1(6) . . ?
C27 C22 C23 118.1(4) . . ?
C27 C22 P2 120.3(3) . . ?
C23 C22 P2 121.6(3) . . ?
C24 C23 C22 120.7(5) . . ?
C25 C24 C23 120.1(5) . . ?
C26 C25 C24 120.3(5) . . ?
C25 C26 C27 120.3(5) . . ?
C22 C27 C26 120.4(4) . . ?
C33 C28 C29 116.5(4) . . ?
C33 C28 P2 125.9(4) . . ?
C29 C28 P2 117.7(3) . . ?
C28 C29 C30 121.2(5) . . ?
C31 C30 C29 120.4(6) . . ?
C32 C31 C30 119.2(6) . . ?
C31 C32 C33 121.0(6) . . ?
C28 C33 C32 121.8(6) . . ?

loop_
_geom_bond_atom_site_label_1
_geom_bond_atom_site_label_2
_geom_bond_distance
_geom_bond_site_symmetry_2
_geom_bond_publ_flag
Mo C3 1.944(4) . ?
Mo C2 1.965(4) . ?
Mo C1 1.974(4) . ?
Mo P2 2.5115(10) . ?
Mo P1 2.5350(10) . ?
Mo S1 2.5806(11) . ?
S1 C4 1.691(4) . ?
P1 C16 1.815(4) . ?
P1 C10 1.826(4) . ?
P1 C9 1.840(4) . ?
P2 C28 1.815(4) . ?
P2 C22 1.819(4) . ?
P2 C9 1.845(4) . ?
N1 C4 1.359(4) . ?
N1 C8 1.365(5) . ?
C1 O1 1.153(4) . ?
C2 O2 1.160(4) . ?
C3 O3 1.157(4) . ?
C4 C5 1.413(5) . ?
C5 C6 1.366(6) . ?
C6 C7 1.381(6) . ?
C7 C8 1.339(6) . ?
C10 C15 1.379(5) . ?
C10 C11 1.380(5) . ?
C11 C12 1.378(6) . ?
C12 C13 1.357(7) . ?
C13 C14 1.371(7) . ?
C14 C15 1.373(6) . ?
C16 C17 1.380(6) . ?
C16 C21 1.382(6) . ?
C17 C18 1.390(6) . ?
C18 C19 1.375(10) . ?
C19 C20 1.327(10) . ?
C20 C21 1.404(8) . ?
C22 C27 1.376(5) . ?
C22 C23 1.380(5) . ?
C23 C24 1.379(6) . ?
C24 C25 1.355(7) . ?
C25 C26 1.350(7) . ?
C26 C27 1.386(6) . ?
C28 C33 1.347(6) . ?
C28 C29 1.364(6) . ?
C29 C30 1.387(7) . ?
C30 C31 1.331(8) . ?
C31 C32 1.324(9) . ?
C32 C33 1.376(8) . ?
